data_4024469
loop_
_publ_author_name
'Sylvaine Cren'
'Pascal Sch\"ar'
'Philippe Renaud'
'Kurt Schenk'

_publ_section_title
;
Diastereoselectivity Control of the Radical Carboazidation of Substituted
Methylenecyclohexanes
;
_journal_name_full 'Journal of Organic Chemistry'
_journal_page_first 2942
_journal_page_last 2946
_journal_paper_doi 10.1021/jo900088x
_journal_volume 74
_journal_year 2009
_chemical_formula_moiety 'C13 H23 N1 O1'
_chemical_formula_sum 'C13 H23 N O'
_chemical_formula_weight 209.32
_chemical_name_systematic
; 
 ? 
;
_space_group_IT_number 2
_symmetry_cell_setting triclinic
_symmetry_space_group_name_Hall '-P 1'
_symmetry_space_group_name_H-M 'P -1'
_atom_sites_solution_hydrogens geom
_atom_sites_solution_primary direct
_atom_sites_solution_secondary difmap
_audit_author_name 'Kurt J. Schenk'
_audit_contact_author_address
;
   Kurt J. Schenk
   LCr1 - IPMC - FSB - EPFL
   Le Cubtron, Bureau 521
   Dorigny
   CH-1015 Lausanne
;
_audit_contact_author_email Kurt.Schenk@EPFL.CH
_audit_contact_author_fax '+41 (0)21 693 0504'
_audit_contact_author_phone '+41 (0)21 693 0635'
_audit_creation_date '2nd February 2008'
_audit_creation_method 'SHELXL-97 & Stoe X-Red'
_cell_angle_alpha 104.22(3)
_cell_angle_beta 100.83(3)
_cell_angle_gamma 96.08(3)
_cell_formula_units_Z 4
_cell_length_a 6.4933(13)
_cell_length_b 13.379(3)
_cell_length_c 15.515(3)
_cell_measurement_reflns_used 8621
_cell_measurement_temperature 292(2)
_cell_measurement_theta_max 29.52
_cell_measurement_theta_min 2.38
_cell_volume 1266.8(5)
_computing_cell_refinement 'STOE X-AREA'
_computing_data_collection 'STOE X-AREA'
_computing_data_reduction 'STOE X-RED'
_computing_molecular_graphics 'SHELXtl (Bruker, 1996)'
_computing_publication_material 'SHELXtl (Bruker, 1996)'
_computing_structure_refinement 'SHELXL-97 (Sheldrick, 1997)'
_computing_structure_solution 'SHELXS-97 (Sheldrick, 1990)'
_diffrn_ambient_temperature 292(2)
_diffrn_detector 'image plate (34 cm diameter)'
_diffrn_detector_area_resol_mean 6.67
_diffrn_detector_type STOE
_diffrn_measured_fraction_theta_full 0.925
_diffrn_measured_fraction_theta_max 0.925
_diffrn_measurement_details ' 180 frames, detector distance = 100 mm'
_diffrn_measurement_device '2-circle goniometer'
_diffrn_measurement_device_type 'STOE IPDS 2'
_diffrn_measurement_method 'rotation method'
_diffrn_radiation_collimation '0.5 mm diameter, multiple pinhole'
_diffrn_radiation_monochromator 'plane graphite'
_diffrn_radiation_polarisn_norm 0
_diffrn_radiation_source 'sealed X-ray tube, 12 x 0.4 mm long-fine focus'
_diffrn_radiation_type 'Mo K\a'
_diffrn_radiation_wavelength 0.71073
_diffrn_reflns_av_R_equivalents 0.0230
_diffrn_reflns_av_sigmaI/netI 0.0307
_diffrn_reflns_limit_h_max 7
_diffrn_reflns_limit_h_min -8
_diffrn_reflns_limit_k_max 16
_diffrn_reflns_limit_k_min -16
_diffrn_reflns_limit_l_max 19
_diffrn_reflns_limit_l_min -19
_diffrn_reflns_number 8867
_diffrn_reflns_theta_full 26.00
_diffrn_reflns_theta_max 26.00
_diffrn_reflns_theta_min 1.80
_diffrn_source_current 45
_diffrn_source_power 2.48
_diffrn_source_voltage 55
_diffrn_standards_number 0
_exptl_absorpt_coefficient_mu 0.068
_exptl_absorpt_correction_T_max 0.9942
_exptl_absorpt_correction_T_min 0.9692
_exptl_absorpt_correction_type integration
_exptl_absorpt_process_details 'Stoe, X_Red32, Version 1.31 (2005)'
_exptl_crystal_colour colourless
_exptl_crystal_density_diffrn 1.098
_exptl_crystal_density_method 'not measured'
_exptl_crystal_description platelets
_exptl_crystal_F_000 464
_exptl_crystal_size_max 0.55
_exptl_crystal_size_mid 0.34
_exptl_crystal_size_min 0.08
_refine_diff_density_max 0.178
_refine_diff_density_min -0.126
_refine_diff_density_rms 0.027
_refine_ls_extinction_coef 0.041(15)
_refine_ls_extinction_expression Fc^*^=kFc[1+0.001xFc^2^\l^3^/sin(2\q)]^-1/4^
_refine_ls_extinction_method SHELXL
_refine_ls_goodness_of_fit_ref 1.042
_refine_ls_hydrogen_treatment constr
_refine_ls_matrix_type full
_refine_ls_number_parameters 296
_refine_ls_number_reflns 4596
_refine_ls_number_restraints 0
_refine_ls_restrained_S_all 1.042
_refine_ls_R_factor_all 0.0802
_refine_ls_R_factor_gt 0.0542
_refine_ls_shift/su_max 0.000
_refine_ls_shift/su_mean 0.000
_refine_ls_structure_factor_coef Fsqd
_refine_ls_weighting_details 'calc w=1/[\s^2^(Fo^2^)+(0.0731P)^2^+0.2118P] where P=(Fo^2^+2Fc^2^)/3'
_refine_ls_weighting_scheme calc
_refine_ls_wR_factor_gt 0.1332
_refine_ls_wR_factor_ref 0.1519
_reflns_number_gt 3289
_reflns_number_total 4596
_reflns_threshold_expression >2sigma(I)
_cod_data_source_file jo900088x_si_001.cif
_cod_data_source_block PS5j
_cod_depositor_comments
;
The following automatic conversions were performed:
'_symmetry_cell_setting' value 'Triclinic' changed to 'triclinic'
according to '/home/saulius/struct/CIF-dictionaries/cif_core.dic'
dictionary named 'cif_core.dic' version 2.4.1 from 2010-06-29.

Automatic conversion script
Id: cif_fix_enum 1527 2010-12-29 10:47:43Z saulius 
;
_cod_original_sg_symbol_H-M P-1
_cod_original_formula_sum 'C13 H23 N1 O1'
_cod_database_code 4024469

loop_
_symmetry_equiv_pos_as_xyz
'x, y, z'
'-x, -y, -z'

loop_
_atom_site_label
_atom_site_type_symbol
_atom_site_fract_x
_atom_site_fract_y
_atom_site_fract_z
_atom_site_U_iso_or_equiv
_atom_site_adp_type
_atom_site_occupancy
_atom_site_symmetry_multiplicity
_atom_site_calc_flag
_atom_site_refinement_flags
_atom_site_disorder_assembly
_atom_site_disorder_group
O1 O 0.7463(2) -0.08602(10) 0.71534(12) 0.0712(5) Uani 1 1 d . . .
N1 N 0.6297(2) 0.06651(11) 0.70486(12) 0.0537(4) Uani 1 1 d . . .
H1N H 0.5355 0.0621 0.7366 0.064 Uiso 1 1 calc R . .
C2 C 0.7536(3) -0.00610(13) 0.68903(14) 0.0538(5) Uani 1 1 d . . .
C3 C 0.9057(3) 0.02663(15) 0.63504(15) 0.0579(5) Uani 1 1 d . . .
H3A H 0.8999 -0.0288 0.5805 0.069 Uiso 1 1 calc R . .
H3B H 1.0500 0.0436 0.6713 0.069 Uiso 1 1 calc R . .
C4 C 0.8336(3) 0.12220(14) 0.61026(14) 0.0547(5) Uani 1 1 d . . .
H4A H 0.7739 0.1060 0.5453 0.066 Uiso 1 1 calc R . .
H4B H 0.9525 0.1787 0.6263 0.066 Uiso 1 1 calc R . .
C5 C 0.6619(3) 0.15406(13) 0.66546(13) 0.0489(4) Uani 1 1 d . . .
C6 C 0.7177(3) 0.26252(13) 0.73829(13) 0.0486(4) Uani 1 1 d . . .
H6 H 0.5921 0.2696 0.7644 0.058 Uiso 1 1 calc R . .
C7 C 0.7285(3) 0.34776(15) 0.68789(16) 0.0645(5) Uani 1 1 d . . .
H7A H 0.7664 0.4156 0.7323 0.077 Uiso 1 1 calc R . .
H7B H 0.8395 0.3393 0.6539 0.077 Uiso 1 1 calc R . .
C8 C 0.5187(4) 0.34471(19) 0.62227(18) 0.0794(7) Uani 1 1 d . . .
H8A H 0.4091 0.3584 0.6563 0.095 Uiso 1 1 calc R . .
H8B H 0.5348 0.3987 0.5911 0.095 Uiso 1 1 calc R . .
C9 C 0.4535(4) 0.2391(2) 0.55312(17) 0.0805(7) Uani 1 1 d . . .
H9A H 0.5528 0.2299 0.5133 0.097 Uiso 1 1 calc R . .
H9B H 0.3137 0.2357 0.5159 0.097 Uiso 1 1 calc R . .
C10 C 0.4496(3) 0.15245(17) 0.60016(16) 0.0655(6) Uani 1 1 d . . .
H10A H 0.4132 0.0858 0.5541 0.079 Uiso 1 1 calc R . .
H10B H 0.3388 0.1579 0.6344 0.079 Uiso 1 1 calc R . .
C11 C 0.9101(3) 0.28328(14) 0.82292(14) 0.0568(5) Uani 1 1 d . . .
C12 C 1.1282(3) 0.2911(2) 0.79853(17) 0.0759(7) Uani 1 1 d . . .
H12A H 1.1362 0.3388 0.7617 0.102(10) Uiso 1 1 calc R . .
H12B H 1.1477 0.2234 0.7652 0.116(10) Uiso 1 1 calc R . .
H12C H 1.2372 0.3159 0.8534 0.111(9) Uiso 1 1 calc R . .
C13 C 0.8971(4) 0.20213(19) 0.87590(16) 0.0742(6) Uani 1 1 d . . .
H13A H 0.7561 0.1903 0.8858 0.087(8) Uiso 1 1 calc R . .
H13B H 0.9969 0.2268 0.9336 0.103(9) Uiso 1 1 calc R . .
H13C H 0.9302 0.1380 0.8418 0.107(10) Uiso 1 1 calc R . .
C14 C 0.9005(5) 0.3885(2) 0.88943(17) 0.0872(8) Uani 1 1 d . . .
H14A H 0.9339 0.4443 0.8631 0.111(11) Uiso 1 1 calc R . .
H14B H 1.0014 0.3981 0.9458 0.093(8) Uiso 1 1 calc R . .
H14C H 0.7603 0.3885 0.9009 0.082(8) Uiso 1 1 calc R . .
O101 O 0.3559(3) 1.05420(11) 0.83256(13) 0.0799(5) Uani 1 1 d . . .
N101 N 0.4198(2) 0.88655(11) 0.81473(12) 0.0566(4) Uani 1 1 d . . .
H1NB H 0.5164 0.8918 0.7843 0.068 Uiso 1 1 calc R . .
C102 C 0.3219(3) 0.96622(15) 0.84479(14) 0.0583(5) Uani 1 1 d . . .
C103 C 0.1643(4) 0.93104(16) 0.89510(17) 0.0700(6) Uani 1 1 d . . .
H3C H 0.0273 0.9507 0.8754 0.084 Uiso 1 1 calc R . .
H3D H 0.2135 0.9615 0.9603 0.084 Uiso 1 1 calc R . .
C104 C 0.1497(4) 0.81354(16) 0.87106(17) 0.0691(6) Uani 1 1 d . . .
H4C H 0.0238 0.7804 0.8238 0.083 Uiso 1 1 calc R . .
H4D H 0.1433 0.7884 0.9242 0.083 Uiso 1 1 calc R . .
C105 C 0.3530(3) 0.78923(14) 0.83664(13) 0.0533(5) Uani 1 1 d . . .
C106 C 0.3230(3) 0.69215(13) 0.75366(13) 0.0511(5) Uani 1 1 d . . .
H6B H 0.4630 0.6920 0.7387 0.061 Uiso 1 1 calc R . .
C107 C 0.2843(4) 0.59265(16) 0.78508(18) 0.0724(6) Uani 1 1 d . . .
H7C H 0.1554 0.5922 0.8081 0.087 Uiso 1 1 calc R . .
H7D H 0.2629 0.5321 0.7330 0.087 Uiso 1 1 calc R . .
C108 C 0.4656(5) 0.5840(2) 0.8582(2) 0.0946(9) Uani 1 1 d . . .
H8C H 0.4337 0.5203 0.8757 0.113 Uiso 1 1 calc R . .
H8D H 0.5942 0.5813 0.8351 0.113 Uiso 1 1 calc R . .
C109 C 0.4986(5) 0.6771(2) 0.9399(2) 0.1004(9) Uani 1 1 d . . .
H9C H 0.6215 0.6743 0.9852 0.121 Uiso 1 1 calc R . .
H9D H 0.3757 0.6751 0.9670 0.121 Uiso 1 1 calc R . .
C110 C 0.5317(4) 0.7786(2) 0.91276(17) 0.0808(7) Uani 1 1 d . . .
H10C H 0.6645 0.7836 0.8929 0.097 Uiso 1 1 calc R . .
H10D H 0.5450 0.8367 0.9662 0.097 Uiso 1 1 calc R . .
C111 C 0.1653(3) 0.68261(15) 0.66069(15) 0.0608(5) Uani 1 1 d . . .
C112 C -0.0658(4) 0.6400(3) 0.6560(2) 0.0977(9) Uani 1 1 d . . .
H12D H -0.1189 0.6869 0.7011 0.067(7) Uiso 1 1 calc R . .
H12E H -0.0735 0.5726 0.6676 0.167(17) Uiso 1 1 calc R . .
H12F H -0.1500 0.6338 0.5965 0.099(9) Uiso 1 1 calc R . .
C113 C 0.1677(4) 0.78476(18) 0.63316(16) 0.0726(6) Uani 1 1 d . . .
H13D H 0.1045 0.8328 0.6731 0.083(7) Uiso 1 1 calc R . .
H13E H 0.0885 0.7711 0.5715 0.083(7) Uiso 1 1 calc R . .
H13F H 0.3117 0.8146 0.6375 0.085(8) Uiso 1 1 calc R . .
C114 C 0.2407(6) 0.6051(2) 0.58581(18) 0.0982(9) Uani 1 1 d . . .
H14D H 0.1529 0.6001 0.5273 0.130(11) Uiso 1 1 calc R . .
H14E H 0.2306 0.5376 0.5972 0.130(12) Uiso 1 1 calc R . .
H14F H 0.3856 0.6297 0.5865 0.160(17) Uiso 1 1 calc R . .

loop_
_atom_site_aniso_label
_atom_site_aniso_U_11
_atom_site_aniso_U_22
_atom_site_aniso_U_33
_atom_site_aniso_U_23
_atom_site_aniso_U_13
_atom_site_aniso_U_12
O1 0.0744(9) 0.0495(8) 0.1041(12) 0.0301(8) 0.0408(8) 0.0131(6)
N1 0.0515(8) 0.0472(8) 0.0695(10) 0.0202(7) 0.0262(7) 0.0050(6)
C2 0.0493(10) 0.0448(9) 0.0668(12) 0.0134(9) 0.0157(9) 0.0043(7)
C3 0.0524(10) 0.0554(10) 0.0692(13) 0.0155(10) 0.0221(9) 0.0112(8)
C4 0.0552(10) 0.0546(10) 0.0567(11) 0.0136(9) 0.0203(9) 0.0090(8)
C5 0.0458(9) 0.0478(9) 0.0545(10) 0.0139(8) 0.0153(8) 0.0052(7)
C6 0.0508(9) 0.0453(9) 0.0538(10) 0.0148(8) 0.0197(8) 0.0079(7)
C7 0.0794(14) 0.0523(10) 0.0719(14) 0.0251(10) 0.0283(11) 0.0150(9)
C8 0.0885(16) 0.0836(16) 0.0889(17) 0.0454(14) 0.0318(14) 0.0398(13)
C9 0.0693(14) 0.1057(19) 0.0738(15) 0.0383(15) 0.0080(12) 0.0274(12)
C10 0.0513(11) 0.0744(13) 0.0669(13) 0.0166(11) 0.0078(9) 0.0077(9)
C11 0.0622(11) 0.0530(10) 0.0527(11) 0.0115(9) 0.0148(9) 0.0017(8)
C12 0.0565(12) 0.0912(17) 0.0700(14) 0.0161(14) 0.0069(11) -0.0058(11)
C13 0.0771(15) 0.0831(16) 0.0582(13) 0.0264(12) 0.0044(11) -0.0029(11)
C14 0.105(2) 0.0751(16) 0.0655(15) -0.0056(13) 0.0186(14) 0.0041(13)
O101 0.0942(11) 0.0471(8) 0.1079(13) 0.0191(8) 0.0499(10) 0.0086(7)
N101 0.0601(9) 0.0467(8) 0.0660(10) 0.0131(7) 0.0287(8) 0.0005(6)
C102 0.0634(11) 0.0502(10) 0.0590(12) 0.0093(9) 0.0206(9) 0.0003(8)
C103 0.0763(14) 0.0653(12) 0.0738(14) 0.0157(11) 0.0352(11) 0.0092(10)
C104 0.0781(14) 0.0630(12) 0.0755(15) 0.0209(11) 0.0401(11) 0.0055(10)
C105 0.0544(10) 0.0506(10) 0.0562(11) 0.0171(9) 0.0163(8) 0.0005(8)
C106 0.0485(9) 0.0471(9) 0.0604(11) 0.0184(8) 0.0135(8) 0.0078(7)
C107 0.0825(14) 0.0516(11) 0.0871(16) 0.0320(11) 0.0135(12) 0.0067(10)
C108 0.0987(18) 0.0822(17) 0.114(2) 0.0564(17) 0.0084(17) 0.0220(14)
C109 0.0987(19) 0.120(2) 0.0865(19) 0.0592(19) -0.0063(16) 0.0089(16)
C110 0.0803(15) 0.0875(16) 0.0642(14) 0.0239(13) -0.0039(12) -0.0032(12)
C111 0.0613(11) 0.0557(11) 0.0611(12) 0.0148(9) 0.0068(9) 0.0057(8)
C112 0.0665(15) 0.116(2) 0.096(2) 0.0295(19) -0.0044(14) -0.0138(14)
C113 0.0815(16) 0.0783(14) 0.0596(13) 0.0250(12) 0.0074(11) 0.0196(12)
C114 0.133(3) 0.0811(18) 0.0665(16) -0.0001(14) 0.0092(16) 0.0299(17)

loop_
_atom_type_symbol
_atom_type_description
_atom_type_scat_dispersion_real
_atom_type_scat_dispersion_imag
_atom_type_scat_source
C C 0.0033 0.0016 'International Tables Vol C Tables 4.2.6.8 and 6.1.1.4'
H H 0.0000 0.0000 'International Tables Vol C Tables 4.2.6.8 and 6.1.1.4'
N N 0.0061 0.0033 'International Tables Vol C Tables 4.2.6.8 and 6.1.1.4'
O O 0.0106 0.0060 'International Tables Vol C Tables 4.2.6.8 and 6.1.1.4'

loop_
_exptl_crystal_face_index_h
_exptl_crystal_face_index_k
_exptl_crystal_face_index_l
_exptl_crystal_face_perp_dist
0 -1 0 0.0280
0 1 0 0.0520
-1 1 0 0.2280
0 0 1 0.1650
1 0 -6 0.1750
1 0 -1 0.2750
7 -1 -2 0.2770

loop_
_geom_angle_atom_site_label_1
_geom_angle_atom_site_label_2
_geom_angle_atom_site_label_3
_geom_angle
_geom_angle_site_symmetry_1
_geom_angle_site_symmetry_3
_geom_angle_publ_flag
C2 N1 C5 116.55(15) . . ?
C2 N1 H1N 121.7 . . ?
C5 N1 H1N 121.7 . . ?
O1 C2 N1 125.52(18) . . ?
O1 C2 C3 125.93(17) . . ?
N1 C2 C3 108.55(16) . . ?
C2 C3 C4 105.49(15) . . ?
C2 C3 H3A 110.6 . . ?
C4 C3 H3A 110.6 . . ?
C2 C3 H3B 110.6 . . ?
C4 C3 H3B 110.6 . . ?
H3A C3 H3B 108.8 . . ?
C3 C4 C5 106.56(16) . . ?
C3 C4 H4A 110.4 . . ?
C5 C4 H4A 110.4 . . ?
C3 C4 H4B 110.4 . . ?
C5 C4 H4B 110.4 . . ?
H4A C4 H4B 108.6 . . ?
N1 C5 C10 106.63(15) . . ?
N1 C5 C4 101.96(14) . . ?
C10 C5 C4 110.39(16) . . ?
N1 C5 C6 113.13(15) . . ?
C10 C5 C6 107.71(15) . . ?
C4 C5 C6 116.58(14) . . ?
C7 C6 C5 108.03(15) . . ?
C7 C6 C11 112.38(15) . . ?
C5 C6 C11 120.09(15) . . ?
C7 C6 H6 105.0 . . ?
C5 C6 H6 105.0 . . ?
C11 C6 H6 105.0 . . ?
C8 C7 C6 112.77(18) . . ?
C8 C7 H7A 109.0 . . ?
C6 C7 H7A 109.0 . . ?
C8 C7 H7B 109.0 . . ?
C6 C7 H7B 109.0 . . ?
H7A C7 H7B 107.8 . . ?
C9 C8 C7 110.29(18) . . ?
C9 C8 H8A 109.6 . . ?
C7 C8 H8A 109.6 . . ?
C9 C8 H8B 109.6 . . ?
C7 C8 H8B 109.6 . . ?
H8A C8 H8B 108.1 . . ?
C8 C9 C10 110.7(2) . . ?
C8 C9 H9A 109.5 . . ?
C10 C9 H9A 109.5 . . ?
C8 C9 H9B 109.5 . . ?
C10 C9 H9B 109.5 . . ?
H9A C9 H9B 108.1 . . ?
C9 C10 C5 113.92(17) . . ?
C9 C10 H10A 108.8 . . ?
C5 C10 H10A 108.8 . . ?
C9 C10 H10B 108.8 . . ?
C5 C10 H10B 108.8 . . ?
H10A C10 H10B 107.7 . . ?
C13 C11 C12 108.2(2) . . ?
C13 C11 C14 106.16(19) . . ?
C12 C11 C14 107.65(18) . . ?
C13 C11 C6 113.09(16) . . ?
C12 C11 C6 113.82(18) . . ?
C14 C11 C6 107.51(17) . . ?
C11 C12 H12A 109.5 . . ?
C11 C12 H12B 109.5 . . ?
H12A C12 H12B 109.5 . . ?
C11 C12 H12C 109.5 . . ?
H12A C12 H12C 109.5 . . ?
H12B C12 H12C 109.5 . . ?
C11 C13 H13A 109.5 . . ?
C11 C13 H13B 109.5 . . ?
H13A C13 H13B 109.5 . . ?
C11 C13 H13C 109.5 . . ?
H13A C13 H13C 109.5 . . ?
H13B C13 H13C 109.5 . . ?
C11 C14 H14A 109.5 . . ?
C11 C14 H14B 109.5 . . ?
H14A C14 H14B 109.5 . . ?
C11 C14 H14C 109.5 . . ?
H14A C14 H14C 109.5 . . ?
H14B C14 H14C 109.5 . . ?
C102 N101 C105 115.95(16) . . ?
C102 N101 H1NB 122.0 . . ?
C105 N101 H1NB 122.0 . . ?
O101 C102 N101 125.25(19) . . ?
O101 C102 C103 126.39(19) . . ?
N101 C102 C103 108.35(17) . . ?
C102 C103 C104 104.57(17) . . ?
C102 C103 H3C 110.8 . . ?
C104 C103 H3C 110.8 . . ?
C102 C103 H3D 110.8 . . ?
C104 C103 H3D 110.8 . . ?
H3C C103 H3D 108.9 . . ?
C103 C104 C105 106.06(17) . . ?
C103 C104 H4C 110.5 . . ?
C105 C104 H4C 110.5 . . ?
C103 C104 H4D 110.5 . . ?
C105 C104 H4D 110.5 . . ?
H4C C104 H4D 108.7 . . ?
N101 C105 C110 106.71(16) . . ?
N101 C105 C104 101.03(15) . . ?
C110 C105 C104 112.3(2) . . ?
N101 C105 C106 112.06(16) . . ?
C110 C105 C106 108.29(17) . . ?
C104 C105 C106 115.94(16) . . ?
C107 C106 C105 109.05(17) . . ?
C107 C106 C111 110.68(16) . . ?
C105 C106 C111 121.56(15) . . ?
C107 C106 H6B 104.7 . . ?
C105 C106 H6B 104.7 . . ?
C111 C106 H6B 104.7 . . ?
C108 C107 C106 112.92(19) . . ?
C108 C107 H7C 109.0 . . ?
C106 C107 H7C 109.0 . . ?
C108 C107 H7D 109.0 . . ?
C106 C107 H7D 109.0 . . ?
H7C C107 H7D 107.8 . . ?
C109 C108 C107 109.5(2) . . ?
C109 C108 H8C 109.8 . . ?
C107 C108 H8C 109.8 . . ?
C109 C108 H8D 109.8 . . ?
C107 C108 H8D 109.8 . . ?
H8C C108 H8D 108.2 . . ?
C108 C109 C110 110.8(2) . . ?
C108 C109 H9C 109.5 . . ?
C110 C109 H9C 109.5 . . ?
C108 C109 H9D 109.5 . . ?
C110 C109 H9D 109.5 . . ?
H9C C109 H9D 108.1 . . ?
C109 C110 C105 114.44(19) . . ?
C109 C110 H10C 108.7 . . ?
C105 C110 H10C 108.7 . . ?
C109 C110 H10D 108.7 . . ?
C105 C110 H10D 108.7 . . ?
H10C C110 H10D 107.6 . . ?
C113 C111 C112 107.7(2) . . ?
C113 C111 C114 106.2(2) . . ?
C112 C111 C114 107.1(2) . . ?
C113 C111 C106 113.73(16) . . ?
C112 C111 C106 114.7(2) . . ?
C114 C111 C106 106.88(18) . . ?
C111 C112 H12D 109.5 . . ?
C111 C112 H12E 109.5 . . ?
H12D C112 H12E 109.5 . . ?
C111 C112 H12F 109.5 . . ?
H12D C112 H12F 109.5 . . ?
H12E C112 H12F 109.5 . . ?
C111 C113 H13D 109.5 . . ?
C111 C113 H13E 109.5 . . ?
H13D C113 H13E 109.5 . . ?
C111 C113 H13F 109.5 . . ?
H13D C113 H13F 109.5 . . ?
H13E C113 H13F 109.5 . . ?
C111 C114 H14D 109.5 . . ?
C111 C114 H14E 109.5 . . ?
H14D C114 H14E 109.5 . . ?
C111 C114 H14F 109.5 . . ?
H14D C114 H14F 109.5 . . ?
H14E C114 H14F 109.5 . . ?

loop_
_geom_bond_atom_site_label_1
_geom_bond_atom_site_label_2
_geom_bond_distance
_geom_bond_site_symmetry_2
_geom_bond_publ_flag
O1 C2 1.234(2) . ?
N1 C2 1.332(2) . ?
N1 C5 1.462(2) . ?
N1 H1N 0.8600 . ?
C2 C3 1.506(3) . ?
C3 C4 1.517(3) . ?
C3 H3A 0.9700 . ?
C3 H3B 0.9700 . ?
C4 C5 1.562(3) . ?
C4 H4A 0.9700 . ?
C4 H4B 0.9700 . ?
C5 C10 1.545(3) . ?
C5 C6 1.563(2) . ?
C6 C7 1.536(3) . ?
C6 C11 1.579(3) . ?
C6 H6 0.9800 . ?
C7 C8 1.530(3) . ?
C7 H7A 0.9700 . ?
C7 H7B 0.9700 . ?
C8 C9 1.511(4) . ?
C8 H8A 0.9700 . ?
C8 H8B 0.9700 . ?
C9 C10 1.515(3) . ?
C9 H9A 0.9700 . ?
C9 H9B 0.9700 . ?
C10 H10A 0.9700 . ?
C10 H10B 0.9700 . ?
C11 C13 1.519(3) . ?
C11 C12 1.532(3) . ?
C11 C14 1.542(3) . ?
C12 H12A 0.9600 . ?
C12 H12B 0.9600 . ?
C12 H12C 0.9600 . ?
C13 H13A 0.9600 . ?
C13 H13B 0.9600 . ?
C13 H13C 0.9600 . ?
C14 H14A 0.9600 . ?
C14 H14B 0.9600 . ?
C14 H14C 0.9600 . ?
O101 C102 1.241(2) . ?
N101 C102 1.330(2) . ?
N101 C105 1.467(2) . ?
N101 H1NB 0.8600 . ?
C102 C103 1.502(3) . ?
C103 C104 1.512(3) . ?
C103 H3C 0.9700 . ?
C103 H3D 0.9700 . ?
C104 C105 1.550(3) . ?
C104 H4C 0.9700 . ?
C104 H4D 0.9700 . ?
C105 C110 1.538(3) . ?
C105 C106 1.553(3) . ?
C106 C107 1.538(3) . ?
C106 C111 1.572(3) . ?
C106 H6B 0.9800 . ?
C107 C108 1.509(3) . ?
C107 H7C 0.9700 . ?
C107 H7D 0.9700 . ?
C108 C109 1.507(4) . ?
C108 H8C 0.9700 . ?
C108 H8D 0.9700 . ?
C109 C110 1.523(4) . ?
C109 H9C 0.9700 . ?
C109 H9D 0.9700 . ?
C110 H10C 0.9700 . ?
C110 H10D 0.9700 . ?
C111 C113 1.528(3) . ?
C111 C112 1.529(3) . ?
C111 C114 1.547(3) . ?
C112 H12D 0.9600 . ?
C112 H12E 0.9600 . ?
C112 H12F 0.9600 . ?
C113 H13D 0.9600 . ?
C113 H13E 0.9600 . ?
C113 H13F 0.9600 . ?
C114 H14D 0.9600 . ?
C114 H14E 0.9600 . ?
C114 H14F 0.9600 . ?

loop_
_geom_hbond_atom_site_label_D
_geom_hbond_atom_site_label_H
_geom_hbond_atom_site_label_A
_geom_hbond_distance_DH
_geom_hbond_distance_HA
_geom_hbond_distance_DA
_geom_hbond_angle_DHA
_geom_hbond_site_symmetry_A
N1 H1N O101 0.86 2.07 2.921(2) 169.5 1_545
N101 H1NB O1 0.86 2.03 2.889(2) 176.4 1_565

loop_
_geom_torsion_atom_site_label_1
_geom_torsion_atom_site_label_2
_geom_torsion_atom_site_label_3
_geom_torsion_atom_site_label_4
_geom_torsion
_geom_torsion_site_symmetry_1
_geom_torsion_site_symmetry_2
_geom_torsion_site_symmetry_3
_geom_torsion_site_symmetry_4
_geom_torsion_publ_flag
C5 N1 C2 O1 -178.60(18) . . . . ?
C5 N1 C2 C3 2.2(2) . . . . ?
O1 C2 C3 C4 173.40(19) . . . . ?
N1 C2 C3 C4 -7.4(2) . . . . ?
C2 C3 C4 C5 9.5(2) . . . . ?
C2 N1 C5 C10 119.57(18) . . . . ?
C2 N1 C5 C4 3.8(2) . . . . ?
C2 N1 C5 C6 -122.22(17) . . . . ?
C3 C4 C5 N1 -8.07(18) . . . . ?
C3 C4 C5 C10 -121.08(18) . . . . ?
C3 C4 C5 C6 115.63(18) . . . . ?
N1 C5 C6 C7 -175.20(15) . . . . ?
C10 C5 C6 C7 -57.61(19) . . . . ?
C4 C5 C6 C7 67.1(2) . . . . ?
N1 C5 C6 C11 54.2(2) . . . . ?
C10 C5 C6 C11 171.75(17) . . . . ?
C4 C5 C6 C11 -63.6(2) . . . . ?
C5 C6 C7 C8 60.1(2) . . . . ?
C11 C6 C7 C8 -165.17(17) . . . . ?
C6 C7 C8 C9 -57.8(3) . . . . ?
C7 C8 C9 C10 53.4(3) . . . . ?
C8 C9 C10 C5 -56.1(3) . . . . ?
N1 C5 C10 C9 179.68(17) . . . . ?
C4 C5 C10 C9 -70.3(2) . . . . ?
C6 C5 C10 C9 58.0(2) . . . . ?
C7 C6 C11 C13 177.61(17) . . . . ?
C5 C6 C11 C13 -53.7(2) . . . . ?
C7 C6 C11 C12 -58.4(2) . . . . ?
C5 C6 C11 C12 70.3(2) . . . . ?
C7 C6 C11 C14 60.7(2) . . . . ?
C5 C6 C11 C14 -170.54(18) . . . . ?
C105 N101 C102 O101 -179.6(2) . . . . ?
C105 N101 C102 C103 0.2(2) . . . . ?
O101 C102 C103 C104 167.1(2) . . . . ?
N101 C102 C103 C104 -12.7(2) . . . . ?
C102 C103 C104 C105 19.5(3) . . . . ?
C102 N101 C105 C110 -105.7(2) . . . . ?
C102 N101 C105 C104 11.9(2) . . . . ?
C102 N101 C105 C106 135.96(18) . . . . ?
C103 C104 C105 N101 -18.8(2) . . . . ?
C103 C104 C105 C110 94.6(2) . . . . ?
C103 C104 C105 C106 -140.13(19) . . . . ?
N101 C105 C106 C107 172.08(16) . . . . ?
C110 C105 C106 C107 54.6(2) . . . . ?
C104 C105 C106 C107 -72.7(2) . . . . ?
N101 C105 C106 C111 -57.3(2) . . . . ?
C110 C105 C106 C111 -174.77(19) . . . . ?
C104 C105 C106 C111 57.9(2) . . . . ?
C105 C106 C107 C108 -59.8(3) . . . . ?
C111 C106 C107 C108 164.0(2) . . . . ?
C106 C107 C108 C109 59.4(3) . . . . ?
C107 C108 C109 C110 -55.0(3) . . . . ?
C108 C109 C110 C105 55.5(3) . . . . ?
N101 C105 C110 C109 -175.6(2) . . . . ?
C104 C105 C110 C109 74.6(3) . . . . ?
C106 C105 C110 C109 -54.7(3) . . . . ?
C107 C106 C111 C113 170.13(19) . . . . ?
C105 C106 C111 C113 40.2(3) . . . . ?
C107 C106 C111 C112 45.5(3) . . . . ?
C105 C106 C111 C112 -84.4(3) . . . . ?
C107 C106 C111 C114 -73.1(2) . . . . ?
C105 C106 C111 C114 157.0(2) . . . . ?
